data_4500145
loop_
_publ_author_name
'Wang, Yu-Ling'
'Zhang, Na'
'Liu, Qing-Yan'
'Shan, Zeng-Mei'
'Cao, Rong'
'Wang, Ming-Sheng'
'Luo, Jun-Jian'
'Yang, Er-Lei'

_publ_section_title
;
 Diversity of Architecture of Copper(I) Coordination Polymers Constructed
 of Copper(I) Halides and 4-Methyl-1,2,4-Triazole-3-Thiol (Hmptrz) Ligand:
 Syntheses, Structures, and Luminescent Properties
;
_journal_issue 1
_journal_name_full 'Crystal Growth &amp; Design'
_journal_page_first 130
_journal_paper_doi 10.1021/cg101018b
_journal_volume 11
_journal_year 2011
_chemical_formula_sum 'C9 H13 Cu I N9 S3'
_chemical_formula_weight 533.91
_chemical_name_systematic
; 
 ? 
;
_space_group_IT_number 2
_symmetry_cell_setting triclinic
_symmetry_space_group_name_Hall '-P 1'
_symmetry_space_group_name_H-M 'P -1'
_atom_sites_solution_hydrogens geom
_atom_sites_solution_primary direct
_atom_sites_solution_secondary difmap
_audit_creation_method SHELXL-97
_cell_angle_alpha 104.9670(10)
_cell_angle_beta 92.2620(10)
_cell_angle_gamma 100.7640(10)
_cell_formula_units_Z 2
_cell_length_a 7.1138(7)
_cell_length_b 11.0894(11)
_cell_length_c 11.8195(12)
_cell_measurement_reflns_used 1148
_cell_measurement_temperature 296(2)
_cell_measurement_theta_max 20.69
_cell_measurement_theta_min 2.98
_cell_volume 881.15(15)
_computing_cell_refinement 'SAINT (Bruker, 2008)'
_computing_data_collection 'APEX2 (Bruker, 2008)'
_computing_data_reduction 'SAINT (Bruker, 2008)'
_computing_molecular_graphics 'Bruker SHELXTL'
_computing_publication_material 'Bruker SHELXTL'
_computing_structure_refinement 'SHELXL-97 (Sheldrick, 1997)'
_computing_structure_solution 'SHELXS-97 (Sheldrick, 1990)'
_diffrn_ambient_temperature 296(2)
_diffrn_measured_fraction_theta_full 0.912
_diffrn_measured_fraction_theta_max 0.912
_diffrn_measurement_device_type 'CCD area detector'
_diffrn_measurement_method 'phi and omega scans'
_diffrn_radiation_monochromator graphite
_diffrn_radiation_source 'fine-focus sealed tube'
_diffrn_radiation_type MoK\a
_diffrn_radiation_wavelength 0.71073
_diffrn_reflns_av_R_equivalents 0.0322
_diffrn_reflns_av_sigmaI/netI 0.0574
_diffrn_reflns_limit_h_max 8
_diffrn_reflns_limit_h_min -8
_diffrn_reflns_limit_k_max 13
_diffrn_reflns_limit_k_min -13
_diffrn_reflns_limit_l_max 14
_diffrn_reflns_limit_l_min -14
_diffrn_reflns_number 5753
_diffrn_reflns_theta_full 26.04
_diffrn_reflns_theta_max 26.04
_diffrn_reflns_theta_min 2.26
_exptl_absorpt_coefficient_mu 3.358
_exptl_absorpt_correction_T_max 0.761
_exptl_absorpt_correction_T_min 0.631
_exptl_absorpt_correction_type multi-scan
_exptl_absorpt_process_details '(SADABS; Bruker 2008)'
_exptl_crystal_colour yellow
_exptl_crystal_density_diffrn 2.012
_exptl_crystal_density_method 'not measured'
_exptl_crystal_description block
_exptl_crystal_F_000 520
_exptl_crystal_size_max 0.51
_exptl_crystal_size_mid 0.11
_exptl_crystal_size_min 0.08
_refine_diff_density_max 0.648
_refine_diff_density_min -0.524
_refine_diff_density_rms 0.100
_refine_ls_extinction_method none
_refine_ls_goodness_of_fit_ref 1.002
_refine_ls_hydrogen_treatment constr
_refine_ls_matrix_type full
_refine_ls_number_parameters 208
_refine_ls_number_reflns 3178
_refine_ls_number_restraints 0
_refine_ls_restrained_S_all 1.002
_refine_ls_R_factor_all 0.0699
_refine_ls_R_factor_gt 0.0409
_refine_ls_shift/su_max 0.001
_refine_ls_shift/su_mean 0.000
_refine_ls_structure_factor_coef Fsqd
_refine_ls_weighting_details 'calc w=1/[\s^2^(Fo^2^)+(0.0366P)^2^+0.0593P] where P=(Fo^2^+2Fc^2^)/3'
_refine_ls_weighting_scheme calc
_refine_ls_wR_factor_gt 0.0792
_refine_ls_wR_factor_ref 0.0901
_reflns_number_gt 2159
_reflns_number_total 3178
_reflns_threshold_expression >2sigma(I)
_cod_data_source_file cg101018b_si_001.cif
_cod_data_source_block '[Cu(mptrz)(DmptrzSS)I]n'
_cod_depositor_comments
;
The following automatic conversions were performed:

'_symmetry_cell_setting' value 'Triclinic' changed to 'triclinic'
according to /home/saulius/struct/CIF-dictionaries/cif_core.dic
dictionary named 'cif_core.dic' version 2.4.1 from
2010-06-29.

'_exptl_absorpt_correction_type' value 'Multi-scan'
changed to 'multi-scan' according to
/home/saulius/struct/CIF-dictionaries/cif_core.dic dictionary named
'cif_core.dic' version 2.4.1 from 2010-06-29.

Automatic conversion script
Id: cif_fix_values 1715 2011-07-08 13:25:40Z adriana 
;
_cod_original_sg_symbol_Hall -P1
_cod_original_sg_symbol_H-M P-1
_cod_database_code 4500145

loop_
_symmetry_equiv_pos_as_xyz
'x, y, z'
'-x, -y, -z'

loop_
_atom_site_label
_atom_site_type_symbol
_atom_site_fract_x
_atom_site_fract_y
_atom_site_fract_z
_atom_site_U_iso_or_equiv
_atom_site_adp_type
_atom_site_occupancy
_atom_site_symmetry_multiplicity
_atom_site_calc_flag
_atom_site_refinement_flags
Cu1 Cu 0.20221(11) 0.03296(7) -0.47588(6) 0.0468(2) Uani 1 1 d .
I1 I 0.34073(7) -0.57183(4) -0.81110(4) 0.06006(18) Uani 1 1 d .
S1 S 0.0962(2) -0.13164(13) -0.24810(12) 0.0396(4) Uani 1 1 d .
S2 S 0.3085(2) -0.22956(13) -0.21394(12) 0.0390(4) Uani 1 1 d .
S3 S 0.0806(2) -0.17125(13) -0.56667(12) 0.0394(4) Uani 1 1 d .
N1 N 0.3900(7) 0.2006(4) -0.2475(4) 0.0413(12) Uani 1 1 d .
N2 N 0.2869(6) 0.0795(4) -0.3024(4) 0.0364(11) Uani 1 1 d .
N3 N 0.2999(6) 0.1026(4) -0.1129(4) 0.0352(11) Uani 1 1 d .
N4 N 0.6230(6) -0.1565(4) -0.4558(4) 0.0384(11) Uani 1 1 d .
N5 N 0.5735(6) -0.1270(4) -0.3416(4) 0.0349(11) Uani 1 1 d .
N6 N 0.4006(6) -0.3136(4) -0.4420(4) 0.0345(11) Uani 1 1 d .
N7 N 0.1760(7) -0.1671(5) -0.8903(4) 0.0486(13) Uani 1 1 d .
N8 N 0.1941(6) -0.1162(4) -0.7711(4) 0.0365(11) Uani 1 1 d .
H8A H 0.2597 -0.0412 -0.7367 0.044 Uiso 1 1 calc R
N9 N 0.0153(6) -0.2994(4) -0.8006(4) 0.0397(11) Uani 1 1 d .
C1 C 0.2327(8) 0.0219(5) -0.2205(4) 0.0337(13) Uani 1 1 d .
C2 C 0.3945(8) 0.2100(5) -0.1345(5) 0.0412(14) Uani 1 1 d .
H2A H 0.4558 0.2822 -0.0764 0.049 Uiso 1 1 calc R
C3 C 0.2706(9) 0.0778(6) 0.0019(4) 0.0544(17) Uani 1 1 d .
H3A H 0.3343 0.1509 0.0632 0.082 Uiso 1 1 calc R
H3B H 0.3227 0.0051 0.0063 0.082 Uiso 1 1 calc R
H3C H 0.1356 0.0611 0.0112 0.082 Uiso 1 1 calc R
C4 C 0.4362(7) -0.2236(5) -0.3374(4) 0.0335(13) Uani 1 1 d .
C5 C 0.5193(8) -0.2674(5) -0.5129(5) 0.0373(13) Uani 1 1 d .
H5B H 0.5268 -0.3084 -0.5914 0.045 Uiso 1 1 calc R
C6 C 0.2552(9) -0.4317(5) -0.4713(5) 0.0535(18) Uani 1 1 d .
H6A H 0.1921 -0.4399 -0.4026 0.080 Uiso 1 1 calc R
H6B H 0.3156 -0.5030 -0.4990 0.080 Uiso 1 1 calc R
H6C H 0.1623 -0.4298 -0.5317 0.080 Uiso 1 1 calc R
C7 C 0.1001(8) -0.1942(5) -0.7128(5) 0.0340(13) Uani 1 1 d .
C8 C 0.0657(9) -0.2767(6) -0.9037(5) 0.0476(15) Uani 1 1 d .
H8B H 0.0248 -0.3346 -0.9767 0.057 Uiso 1 1 calc R
C9 C -0.1098(9) -0.4141(5) -0.7838(5) 0.0528(17) Uani 1 1 d .
H9A H -0.1510 -0.4746 -0.8589 0.079 Uiso 1 1 calc R
H9B H -0.2201 -0.3910 -0.7462 0.079 Uiso 1 1 calc R
H9C H -0.0400 -0.4513 -0.7354 0.079 Uiso 1 1 calc R

loop_
_atom_site_aniso_label
_atom_site_aniso_U_11
_atom_site_aniso_U_22
_atom_site_aniso_U_33
_atom_site_aniso_U_23
_atom_site_aniso_U_13
_atom_site_aniso_U_12
Cu1 0.0447(5) 0.0525(5) 0.0386(4) 0.0157(3) 0.0037(3) -0.0062(4)
I1 0.0564(3) 0.0529(3) 0.0586(3) -0.0053(2) -0.0016(2) 0.0109(2)
S1 0.0318(9) 0.0412(8) 0.0417(8) 0.0087(6) 0.0048(6) 0.0006(6)
S2 0.0423(9) 0.0382(8) 0.0370(8) 0.0142(6) 0.0080(6) 0.0031(7)
S3 0.0396(9) 0.0405(8) 0.0412(8) 0.0167(7) 0.0068(7) 0.0074(7)
N1 0.041(3) 0.035(3) 0.045(3) 0.011(2) 0.004(2) 0.001(2)
N2 0.037(3) 0.039(3) 0.035(3) 0.010(2) 0.005(2) 0.011(2)
N3 0.032(3) 0.038(3) 0.035(3) 0.010(2) 0.005(2) 0.007(2)
N4 0.035(3) 0.038(3) 0.040(3) 0.010(2) 0.008(2) 0.004(2)
N5 0.029(3) 0.041(3) 0.034(3) 0.011(2) 0.005(2) 0.004(2)
N6 0.038(3) 0.030(2) 0.034(3) 0.008(2) 0.006(2) 0.005(2)
N7 0.058(4) 0.046(3) 0.037(3) 0.008(2) 0.005(2) 0.005(3)
N8 0.036(3) 0.035(3) 0.033(3) 0.006(2) 0.001(2) 0.002(2)
N9 0.036(3) 0.033(3) 0.048(3) 0.008(2) 0.009(2) 0.005(2)
C1 0.032(3) 0.034(3) 0.034(3) 0.008(2) 0.002(2) 0.008(2)
C2 0.032(4) 0.038(3) 0.051(4) 0.006(3) 0.002(3) 0.009(3)
C3 0.065(5) 0.058(4) 0.032(3) 0.007(3) 0.001(3) 0.000(3)
C4 0.032(3) 0.027(3) 0.041(3) 0.014(2) 0.004(2) 0.001(3)
C5 0.041(4) 0.036(3) 0.036(3) 0.011(3) 0.009(3) 0.008(3)
C6 0.062(5) 0.039(3) 0.046(4) 0.006(3) 0.010(3) -0.015(3)
C7 0.027(3) 0.032(3) 0.049(3) 0.017(3) 0.009(3) 0.010(2)
C8 0.053(4) 0.043(4) 0.041(4) 0.001(3) 0.005(3) 0.009(3)
C9 0.050(4) 0.036(3) 0.068(4) 0.011(3) 0.014(3) 0.002(3)

loop_
_atom_type_symbol
_atom_type_description
_atom_type_scat_dispersion_real
_atom_type_scat_dispersion_imag
_atom_type_scat_source
C C 0.0033 0.0016 'International Tables Vol C Tables 4.2.6.8 and 6.1.1.4'
H H 0.0000 0.0000 'International Tables Vol C Tables 4.2.6.8 and 6.1.1.4'
N N 0.0061 0.0033 'International Tables Vol C Tables 4.2.6.8 and 6.1.1.4'
O O 0.0106 0.0060 'International Tables Vol C Tables 4.2.6.8 and 6.1.1.4'
S S 0.1246 0.1234 'International Tables Vol C Tables 4.2.6.8 and 6.1.1.4'
Cu Cu 0.3201 1.2651 'International Tables Vol C Tables 4.2.6.8 and 6.1.1.4'
I I -0.4742 1.8119 'International Tables Vol C Tables 4.2.6.8 and 6.1.1.4'

loop_
_geom_angle_atom_site_label_1
_geom_angle_atom_site_label_2
_geom_angle_atom_site_label_3
_geom_angle
_geom_angle_site_symmetry_1
_geom_angle_site_symmetry_3
N2 Cu1 N4 106.69(18) . 2_654
N2 Cu1 S3 118.02(13) . .
N4 Cu1 S3 125.74(13) 2_654 .
N2 Cu1 S3 91.01(13) . 2_554
N4 Cu1 S3 96.17(13) 2_654 2_554
S3 Cu1 S3 111.39(5) . 2_554
N2 Cu1 Cu1 112.78(13) . 2_554
N4 Cu1 Cu1 124.33(14) 2_654 2_554
S3 Cu1 Cu1 64.22(5) . 2_554
S3 Cu1 Cu1 47.18(4) 2_554 2_554
C1 S1 S2 100.33(19) . .
C4 S2 S1 98.31(18) . .
C7 S3 Cu1 108.42(18) . .
C7 S3 Cu1 103.65(18) . 2_554
Cu1 S3 Cu1 68.61(5) . 2_554
C2 N1 N2 105.6(4) . .
C1 N2 N1 108.4(4) . .
C1 N2 Cu1 130.9(4) . .
N1 N2 Cu1 119.4(3) . .
C2 N3 C1 105.3(4) . .
C2 N3 C3 127.7(5) . .
C1 N3 C3 127.0(4) . .
C5 N4 N5 108.6(4) . .
C5 N4 Cu1 127.1(4) . 2_654
N5 N4 Cu1 123.8(3) . 2_654
C4 N5 N4 105.0(4) . .
C5 N6 C4 105.2(4) . .
C5 N6 C6 128.1(4) . .
C4 N6 C6 126.6(4) . .
C8 N7 N8 102.8(5) . .
C7 N8 N7 113.7(4) . .
C7 N8 H8A 123.2 . .
N7 N8 H8A 123.2 . .
C8 N9 C7 107.2(4) . .
C8 N9 C9 127.4(5) . .
C7 N9 C9 125.4(5) . .
N2 C1 N3 108.9(4) . .
N2 C1 S1 124.8(4) . .
N3 C1 S1 126.2(4) . .
N1 C2 N3 111.8(5) . .
N1 C2 H2A 124.1 . .
N3 C2 H2A 124.1 . .
N3 C3 H3A 109.5 . .
N3 C3 H3B 109.5 . .
H3A C3 H3B 109.5 . .
N3 C3 H3C 109.5 . .
H3A C3 H3C 109.5 . .
H3B C3 H3C 109.5 . .
N5 C4 N6 111.2(4) . .
N5 C4 S2 124.0(4) . .
N6 C4 S2 124.7(4) . .
N4 C5 N6 110.1(5) . .
N4 C5 H5B 125.0 . .
N6 C5 H5B 125.0 . .
N6 C6 H6A 109.5 . .
N6 C6 H6B 109.5 . .
H6A C6 H6B 109.5 . .
N6 C6 H6C 109.5 . .
H6A C6 H6C 109.5 . .
H6B C6 H6C 109.5 . .
N8 C7 N9 103.2(4) . .
N8 C7 S3 130.0(4) . .
N9 C7 S3 126.7(4) . .
N7 C8 N9 113.1(5) . .
N7 C8 H8B 123.5 . .
N9 C8 H8B 123.5 . .
N9 C9 H9A 109.5 . .
N9 C9 H9B 109.5 . .
H9A C9 H9B 109.5 . .
N9 C9 H9C 109.5 . .
H9A C9 H9C 109.5 . .
H9B C9 H9C 109.5 . .

loop_
_geom_bond_atom_site_label_1
_geom_bond_atom_site_label_2
_geom_bond_distance
_geom_bond_site_symmetry_2
Cu1 N2 2.019(4) .
Cu1 N4 2.022(4) 2_654
Cu1 S3 2.2289(15) .
Cu1 S3 2.7364(17) 2_554
Cu1 Cu1 2.8295(15) 2_554
S1 C1 1.738(5) .
S1 S2 2.101(2) .
S2 C4 1.758(5) .
S3 C7 1.695(5) .
S3 Cu1 2.7364(17) 2_554
N1 C2 1.311(7) .
N1 N2 1.381(6) .
N2 C1 1.322(6) .
N3 C2 1.345(6) .
N3 C1 1.361(6) .
N3 C3 1.467(6) .
N4 C5 1.306(6) .
N4 N5 1.381(5) .
N4 Cu1 2.022(4) 2_654
N5 C4 1.321(6) .
N6 C5 1.340(6) .
N6 C4 1.354(6) .
N6 C6 1.462(6) .
N7 C8 1.286(7) .
N7 N8 1.367(6) .
N8 C7 1.341(6) .
N8 H8A 0.8600 .
N9 C8 1.355(6) .
N9 C7 1.365(6) .
N9 C9 1.473(6) .
C2 H2A 0.9300 .
C3 H3A 0.9600 .
C3 H3B 0.9600 .
C3 H3C 0.9600 .
C5 H5B 0.9300 .
C6 H6A 0.9600 .
C6 H6B 0.9600 .
C6 H6C 0.9600 .
C8 H8B 0.9300 .
C9 H9A 0.9600 .
C9 H9B 0.9600 .
C9 H9C 0.9600 .

loop_
_geom_torsion_atom_site_label_1
_geom_torsion_atom_site_label_2
_geom_torsion_atom_site_label_3
_geom_torsion_atom_site_label_4
_geom_torsion
_geom_torsion_site_symmetry_1
_geom_torsion_site_symmetry_4
C1 S1 S2 C4 -70.8(3) . .
N2 Cu1 S3 C7 -158.8(2) . .
N4 Cu1 S3 C7 -17.2(3) 2_654 .
S3 Cu1 S3 C7 97.9(2) 2_554 .
Cu1 Cu1 S3 C7 97.9(2) 2_554 .
N2 Cu1 S3 Cu1 103.30(15) . 2_554
N4 Cu1 S3 Cu1 -115.09(17) 2_654 2_554
S3 Cu1 S3 Cu1 0.0 2_554 2_554
C2 N1 N2 C1 0.6(6) . .
C2 N1 N2 Cu1 169.1(3) . .
N4 Cu1 N2 C1 -172.8(5) 2_654 .
S3 Cu1 N2 C1 -24.6(5) . .
S3 Cu1 N2 C1 90.4(5) 2_554 .
Cu1 Cu1 N2 C1 47.3(5) 2_554 .
N4 Cu1 N2 N1 21.6(4) 2_654 .
S3 Cu1 N2 N1 169.9(3) . .
S3 Cu1 N2 N1 -75.1(4) 2_554 .
Cu1 Cu1 N2 N1 -118.2(3) 2_554 .
C5 N4 N5 C4 -1.2(6) . .
Cu1 N4 N5 C4 170.3(4) 2_654 .
C8 N7 N8 C7 1.2(6) . .
N1 N2 C1 N3 -0.6(6) . .
Cu1 N2 C1 N3 -167.4(3) . .
N1 N2 C1 S1 179.0(4) . .
Cu1 N2 C1 S1 12.2(7) . .
C2 N3 C1 N2 0.4(6) . .
C3 N3 C1 N2 179.1(5) . .
C2 N3 C1 S1 -179.2(4) . .
C3 N3 C1 S1 -0.5(8) . .
S2 S1 C1 N2 105.6(5) . .
S2 S1 C1 N3 -74.9(5) . .
N2 N1 C2 N3 -0.3(6) . .
C1 N3 C2 N1 0.0(6) . .
C3 N3 C2 N1 -178.7(5) . .
N4 N5 C4 N6 1.6(6) . .
N4 N5 C4 S2 -175.2(4) . .
C5 N6 C4 N5 -1.3(6) . .
C6 N6 C4 N5 -178.1(5) . .
C5 N6 C4 S2 175.4(4) . .
C6 N6 C4 S2 -1.3(8) . .
S1 S2 C4 N5 85.6(5) . .
S1 S2 C4 N6 -90.8(4) . .
N5 N4 C5 N6 0.5(6) . .
Cu1 N4 C5 N6 -170.8(4) 2_654 .
C4 N6 C5 N4 0.5(6) . .
C6 N6 C5 N4 177.2(5) . .
N7 N8 C7 N9 -1.0(6) . .
N7 N8 C7 S3 -179.4(4) . .
C8 N9 C7 N8 0.4(6) . .
C9 N9 C7 N8 -178.7(5) . .
C8 N9 C7 S3 178.8(4) . .
C9 N9 C7 S3 -0.3(8) . .
Cu1 S3 C7 N8 9.6(6) . .
Cu1 S3 C7 N8 81.2(5) 2_554 .
Cu1 S3 C7 N9 -168.4(4) . .
Cu1 S3 C7 N9 -96.8(5) 2_554 .
N8 N7 C8 N9 -1.0(7) . .
C7 N9 C8 N7 0.4(7) . .
C9 N9 C8 N7 179.5(5) . .
